data_4507877
loop_
_publ_author_name
'Li, Shigeng'
'Luo, Junhua'
'Sun, Zhihua'
'Zhang, Shuquan'
'Li, Lina'
'Shi, Xiaojun'
'Hong, Maochun'

_publ_section_title
;
 Phase Transition Triggered by Ordering of Unique Pendulum-Like Motions in
 a Supramolecular Complex: Potassium Hydrogen
 Bis(dichloroacetate)-18-Crown-6
;
_journal_issue 6
_journal_name_full 'Crystal Growth &amp; Design'
_journal_page_first 2675
_journal_paper_doi 10.1021/cg4004565
_journal_volume 13
_journal_year 2013
_chemical_formula_sum 'C64 H108 Cl16 K4 O40'
_chemical_formula_weight 2241.10
_chemical_name_systematic
; 
 ? 
;
_space_group_IT_number 15
_symmetry_cell_setting monoclinic
_symmetry_space_group_name_Hall '-C 2yc'
_symmetry_space_group_name_H-M 'C 1 2/c 1'
_atom_sites_solution_hydrogens geom
_atom_sites_solution_primary direct
_atom_sites_solution_secondary difmap
_audit_creation_method SHELXL-97
_cell_angle_alpha 90.00
_cell_angle_beta 118.084(7)
_cell_angle_gamma 90.00
_cell_formula_units_Z 4
_cell_length_a 28.521(15)
_cell_length_b 17.446(7)
_cell_length_c 22.870(11)
_cell_measurement_reflns_used 14615
_cell_measurement_temperature 123(2)
_cell_measurement_theta_max 27.4855
_cell_measurement_theta_min 2.1347
_cell_volume 10040(8)
_computing_cell_refinement 'Bruker XSCANS'
_computing_data_collection 'Bruker XSCANS'
_computing_data_reduction 'Bruker SHELXTL'
_computing_molecular_graphics 'Bruker SHELXTL'
_computing_publication_material 'Bruker SHELXTL'
_computing_structure_refinement 'SHELXL-97 (Sheldrick, 1997)'
_computing_structure_solution 'SHELXS-97 (Sheldrick, 1990)'
_diffrn_ambient_temperature 123(2)
_diffrn_detector_area_resol_mean 28.5714
_diffrn_measured_fraction_theta_full 0.993
_diffrn_measured_fraction_theta_max 0.993
_diffrn_measurement_device_type \w
_diffrn_measurement_method CCD_Profile_fitting
_diffrn_radiation_monochromator graphite
_diffrn_radiation_source 'fine-focus sealed tube'
_diffrn_radiation_type MoK\a
_diffrn_radiation_wavelength 0.71073
_diffrn_reflns_av_R_equivalents 0.0493
_diffrn_reflns_av_sigmaI/netI 0.0408
_diffrn_reflns_limit_h_max 36
_diffrn_reflns_limit_h_min -36
_diffrn_reflns_limit_k_max 22
_diffrn_reflns_limit_k_min -22
_diffrn_reflns_limit_l_max 29
_diffrn_reflns_limit_l_min -29
_diffrn_reflns_number 62147
_diffrn_reflns_theta_full 27.46
_diffrn_reflns_theta_max 27.46
_diffrn_reflns_theta_min 2.13
_diffrn_standards_decay_% 0
_diffrn_standards_interval_count 0
_diffrn_standards_interval_time 0
_diffrn_standards_number 11821
_exptl_absorpt_coefficient_mu 0.683
_exptl_absorpt_correction_T_max 1.0000
_exptl_absorpt_correction_T_min 0.7682
_exptl_absorpt_correction_type multi-scan
_exptl_absorpt_process_details '(CrystalClear; Rigaku, 2000)'
_exptl_crystal_colour Colorless
_exptl_crystal_density_diffrn 1.483
_exptl_crystal_density_method 'not measured'
_exptl_crystal_description Prism
_exptl_crystal_F_000 4640
_exptl_crystal_size_max 0.2000
_exptl_crystal_size_mid 0.2000
_exptl_crystal_size_min 0.2000
_refine_diff_density_max 1.180
_refine_diff_density_min -0.938
_refine_diff_density_rms 0.088
_refine_ls_extinction_method none
_refine_ls_goodness_of_fit_ref 1.091
_refine_ls_hydrogen_treatment mixed
_refine_ls_matrix_type full
_refine_ls_number_parameters 599
_refine_ls_number_reflns 11414
_refine_ls_number_restraints 16
_refine_ls_restrained_S_all 1.110
_refine_ls_R_factor_all 0.1275
_refine_ls_R_factor_gt 0.0890
_refine_ls_shift/su_max 0.001
_refine_ls_shift/su_mean 0.000
_refine_ls_structure_factor_coef Fsqd
_refine_ls_weighting_details 'calc w=1/[\s^2^(Fo^2^)+(0.1667P)^2^+0.0000P] where P=(Fo^2^+2Fc^2^)/3'
_refine_ls_weighting_scheme calc
_refine_ls_wR_factor_gt 0.2748
_refine_ls_wR_factor_ref 0.3172
_reflns_number_gt 6074
_reflns_number_total 11496
_reflns_threshold_expression >2sigma(I)
_cod_data_source_file cg4004565_si_003.cif
_cod_data_source_block c:LT
_cod_depositor_comments
;
The following automatic conversions were performed:

'_exptl_absorpt_correction_type' value 'Multi-scan' changed to
'multi-scan' according to
/home/saulius/struct/CIF-dictionaries/cif_core.dic dictionary named
'cif_core.dic' version 2.3.1 from 2005-06-27.

Automatic conversion script
Id: cif_fix_values 1891 2012-01-12 08:04:46Z andrius 
;
_cod_original_sg_symbol_H-M C2/c
_cod_database_code 4507877

loop_
_symmetry_equiv_pos_as_xyz
'x, y, z'
'-x, y, -z+1/2'
'x+1/2, y+1/2, z'
'-x+1/2, y+1/2, -z+1/2'
'-x, -y, -z'
'x, -y, z-1/2'
'-x+1/2, -y+1/2, -z'
'x+1/2, -y+1/2, z-1/2'

loop_
_atom_site_label
_atom_site_type_symbol
_atom_site_fract_x
_atom_site_fract_y
_atom_site_fract_z
_atom_site_U_iso_or_equiv
_atom_site_adp_type
_atom_site_occupancy
_atom_site_symmetry_multiplicity
_atom_site_calc_flag
_atom_site_refinement_flags
_atom_site_disorder_assembly
_atom_site_disorder_group
K1 K -0.00129(4) -0.26461(10) 0.99471(6) 0.1051(6) Uani 1 1 d . . .
K2 K 0.24531(3) 0.02116(7) 0.99001(4) 0.0574(3) Uani 1 1 d . . .
Cl1 Cl 0.37894(5) 0.20158(8) 1.19793(7) 0.0770(4) Uani 1 1 d . . .
Cl2 Cl 0.27640(6) 0.19081(7) 1.19487(6) 0.0705(4) Uani 1 1 d . . .
Cl3 Cl 0.23102(5) -0.19359(7) 0.81147(5) 0.0645(4) Uani 1 1 d . . .
Cl4 Cl 0.12737(4) -0.20304(7) 0.80656(5) 0.0672(4) Uani 1 1 d . . .
Cl5 Cl -0.02626(4) -0.05877(7) 0.80652(5) 0.0564(3) Uani 1 1 d . . .
Cl6 Cl -0.12696(4) -0.05402(6) 0.81048(5) 0.0494(3) Uani 1 1 d . . .
Cl7 Cl 0.12370(5) -0.46040(7) 1.20286(6) 0.0707(4) Uani 1 1 d . B .
Cl8 Cl 0.01741(6) -0.44271(8) 1.18845(7) 0.0782(4) Uani 1 1 d . B .
O1 O 0.30095(11) -0.03042(15) 1.12618(13) 0.0475(7) Uani 1 1 d . A .
O2 O 0.18817(13) -0.0287(2) 1.05720(17) 0.0691(9) Uani 1 1 d . A .
O3 O 0.13539(11) 0.03824(16) 0.93007(14) 0.0498(7) Uani 1 1 d . A .
O4 O 0.18877(11) 0.03749(14) 0.85064(14) 0.0442(6) Uani 1 1 d . A .
O5 O 0.30194(12) 0.04536(16) 0.91823(17) 0.0558(8) Uani 1 1 d . A .
O6 O 0.35174(12) -0.02509(18) 1.04442(17) 0.0598(8) Uani 1 1 d . A .
O7 O 0.10652(15) -0.2231(2) 1.0521(2) 0.0833(12) Uani 1 1 d . B .
O8 O 0.05362(13) -0.21848(17) 1.13179(17) 0.0627(8) Uani 1 1 d . B .
O9 O -0.05823(17) -0.2156(3) 1.0621(2) 0.0992(14) Uani 1 1 d . B .
O10 O -0.11119(15) -0.2858(2) 0.9350(2) 0.0794(11) Uani 1 1 d . B .
O11 O -0.05867(13) -0.28774(15) 0.85541(17) 0.0597(8) Uani 1 1 d . B .
O12 O 0.05460(15) -0.2923(2) 0.9236(2) 0.0781(11) Uani 1 1 d . B .
O14 O 0.28329(17) 0.2704(3) 1.07820(17) 0.0943(14) Uani 1 1 d D A .
H1C H 0.2668 0.2970 1.0289 0.113 Uiso 0.50 1 d PR . .
O16 O 0.22706(12) -0.24395(15) 0.93954(12) 0.0493(7) Uani 1 1 d . A .
H2C H 0.2461 -0.2536 0.9934 0.059 Uiso 0.50 1 d PR . .
O18 O -0.02717(14) -0.0046(2) 0.93639(16) 0.0736(10) Uani 1 1 d . B .
H3C H -0.0053 -0.0034 0.9909 0.088 Uiso 0.50 1 d PR . .
O20 O 0.02745(17) -0.5116(3) 1.0718(2) 0.0935(12) Uani 1 1 d U . .
H4C H 0.0124 -0.5438 1.0251 0.112 Uiso 0.50 1 d PR B .
C1 C 0.27136(19) 0.0372(2) 0.8480(2) 0.0560(11) Uani 1 1 d . . .
H1A H 0.2652 -0.0178 0.8362 0.067 Uiso 1 1 calc R A .
H1B H 0.2909 0.0596 0.8260 0.067 Uiso 1 1 calc R . .
C2 C 0.21896(19) 0.0777(2) 0.8249(2) 0.0545(11) Uani 1 1 d . A .
H2A H 0.2250 0.1313 0.8410 0.065 Uiso 1 1 calc R . .
H2B H 0.1993 0.0785 0.7759 0.065 Uiso 1 1 calc R . .
C3 C 0.13797(17) 0.0723(2) 0.8299(2) 0.0517(10) Uani 1 1 d . . .
H3A H 0.1173 0.0715 0.7810 0.062 Uiso 1 1 calc R A .
H3B H 0.1426 0.1264 0.8448 0.062 Uiso 1 1 calc R . .
C4 C 0.10878(16) 0.0290(2) 0.8595(2) 0.0503(10) Uani 1 1 d . A .
H4A H 0.0719 0.0483 0.8409 0.060 Uiso 1 1 calc R . .
H4B H 0.1073 -0.0261 0.8483 0.060 Uiso 1 1 calc R . .
C5 C 0.10801(17) -0.0020(3) 0.9594(2) 0.0612(12) Uani 1 1 d . . .
H5A H 0.1043 -0.0566 0.9464 0.073 Uiso 1 1 calc R A .
H5B H 0.0719 0.0198 0.9431 0.073 Uiso 1 1 calc R . .
C6 C 0.1379(2) 0.0046(3) 1.0328(3) 0.0738(15) Uani 1 1 d . A .
H6A H 0.1417 0.0594 1.0456 0.089 Uiso 1 1 calc R . .
H6B H 0.1178 -0.0212 1.0526 0.089 Uiso 1 1 calc R . .
C7 C 0.21733(19) -0.0286(3) 1.1271(2) 0.0618(12) Uani 1 1 d . . .
H7A H 0.1964 -0.0526 1.1465 0.074 Uiso 1 1 calc R A .
H7B H 0.2262 0.0245 1.1439 0.074 Uiso 1 1 calc R . .
C8 C 0.2677(2) -0.0743(3) 1.1451(3) 0.0647(12) Uani 1 1 d . A .
H8A H 0.2865 -0.0843 1.1934 0.078 Uiso 1 1 calc R . .
H8B H 0.2587 -0.1241 1.1216 0.078 Uiso 1 1 calc R . .
C9 C 0.34716(19) -0.0724(3) 1.1386(2) 0.0637(12) Uani 1 1 d . . .
H9A H 0.3370 -0.1224 1.1155 0.076 Uiso 1 1 calc R A .
H9B H 0.3684 -0.0823 1.1867 0.076 Uiso 1 1 calc R . .
C10 C 0.37988(18) -0.0275(3) 1.1144(2) 0.0613(12) Uani 1 1 d . A .
H10A H 0.3859 0.0252 1.1327 0.074 Uiso 1 1 calc R . .
H10B H 0.4148 -0.0524 1.1292 0.074 Uiso 1 1 calc R . .
C11 C 0.38038(19) 0.0141(3) 1.0157(3) 0.0698(14) Uani 1 1 d . . .
H11A H 0.4165 -0.0079 1.0331 0.084 Uiso 1 1 calc R A .
H11B H 0.3839 0.0691 1.0277 0.084 Uiso 1 1 calc R . .
C12 C 0.3511(2) 0.0056(3) 0.9420(3) 0.0679(14) Uani 1 1 d . A .
H12A H 0.3723 0.0273 0.9220 0.081 Uiso 1 1 calc R . .
H12B H 0.3446 -0.0493 0.9299 0.081 Uiso 1 1 calc R . .
C13 C 0.2887(2) 0.2020(3) 1.0846(2) 0.0773(16) Uani 1 1 d D . .
C14 C 0.31263(17) 0.1673(2) 1.1530(2) 0.0499(10) Uani 1 1 d . A .
H14 H 0.3134 0.1103 1.1490 0.060 Uiso 1 1 calc R . .
C15 C 0.21777(15) -0.1758(2) 0.92110(17) 0.0393(8) Uani 1 1 d . . .
C16 C 0.19107(14) -0.1603(2) 0.84545(17) 0.0388(8) Uani 1 1 d . A .
H16 H 0.1866 -0.1037 0.8383 0.047 Uiso 1 1 calc R . .
C17 C 0.1330(2) -0.2260(3) 1.1221(3) 0.0700(13) Uani 1 1 d . . .
H17A H 0.1692 -0.2043 1.1393 0.084 Uiso 1 1 calc R B .
H17B H 0.1363 -0.2799 1.1371 0.084 Uiso 1 1 calc R . .
C18 C 0.1021(2) -0.1807(3) 1.1485(4) 0.092(2) Uani 1 1 d . B .
H18A H 0.1230 -0.1759 1.1973 0.110 Uiso 1 1 calc R . .
H18B H 0.0949 -0.1286 1.1292 0.110 Uiso 1 1 calc R . .
C19 C 0.0219(2) -0.1743(3) 1.1531(4) 0.0917(19) Uani 1 1 d . . .
H19A H 0.0144 -0.1230 1.1320 0.110 Uiso 1 1 calc R B .
H19B H 0.0409 -0.1675 1.2018 0.110 Uiso 1 1 calc R . .
C20 C -0.0293(2) -0.2176(3) 1.1325(3) 0.0819(17) Uani 1 1 d . B .
H20A H -0.0216 -0.2712 1.1483 0.098 Uiso 1 1 calc R . .
H20B H -0.0502 -0.1933 1.1519 0.098 Uiso 1 1 calc R . .
C21 C -0.1079(2) -0.2489(4) 1.0387(4) 0.100(2) Uani 1 1 d . . .
H21A H -0.1281 -0.2218 1.0576 0.120 Uiso 1 1 calc R B .
H21B H -0.1037 -0.3030 1.0535 0.120 Uiso 1 1 calc R . .
C22 C -0.1386(2) -0.2460(4) 0.9643(4) 0.0911(19) Uani 1 1 d . B .
H22A H -0.1740 -0.2695 0.9493 0.109 Uiso 1 1 calc R . .
H22B H -0.1439 -0.1920 0.9495 0.109 Uiso 1 1 calc R . .
C23 C -0.1378(2) -0.2821(3) 0.8650(3) 0.0725(14) Uani 1 1 d . . .
H23A H -0.1410 -0.2280 0.8506 0.087 Uiso 1 1 calc R B .
H23B H -0.1740 -0.3035 0.8478 0.087 Uiso 1 1 calc R . .
C24 C -0.1077(2) -0.3264(3) 0.8375(3) 0.0863(18) Uani 1 1 d . B .
H24A H -0.1008 -0.3791 0.8558 0.104 Uiso 1 1 calc R . .
H24B H -0.1287 -0.3299 0.7887 0.104 Uiso 1 1 calc R . .
C25 C -0.0276(2) -0.3278(3) 0.8303(3) 0.0777(16) Uani 1 1 d . . .
H25A H -0.0468 -0.3291 0.7813 0.093 Uiso 1 1 calc R B .
H25B H -0.0209 -0.3812 0.8470 0.093 Uiso 1 1 calc R . .
C26 C 0.0246(2) -0.2850(3) 0.8542(3) 0.0735(16) Uani 1 1 d . B .
H26A H 0.0448 -0.3063 0.8327 0.088 Uiso 1 1 calc R . .
H26B H 0.0175 -0.2301 0.8421 0.088 Uiso 1 1 calc R . .
C27 C 0.1048(2) -0.2529(3) 0.9491(3) 0.0792(17) Uani 1 1 d . . .
H27A H 0.0987 -0.1979 0.9371 0.095 Uiso 1 1 calc R B .
H27B H 0.1261 -0.2748 0.9291 0.095 Uiso 1 1 calc R . .
C28 C 0.1340(2) -0.2611(3) 1.0216(3) 0.0799(17) Uani 1 1 d . B .
H28A H 0.1380 -0.3162 1.0335 0.096 Uiso 1 1 calc R . .
H28B H 0.1700 -0.2388 1.0385 0.096 Uiso 1 1 calc R . .
C29 C 0.0379(2) -0.4424(3) 1.0843(2) 0.0769(16) Uani 1 1 d D B .
C30 C 0.06007(16) -0.4197(2) 1.15607(19) 0.0456(9) Uani 1 1 d . . .
H30 H 0.0645 -0.3628 1.1585 0.055 Uiso 1 1 calc R B .
C31 C -0.03113(18) -0.0727(3) 0.92107(19) 0.0548(11) Uani 1 1 d D . .
C32 C -0.06158(14) -0.0920(2) 0.84748(17) 0.0380(8) Uani 1 1 d . B .
H32 H -0.0643 -0.1490 0.8430 0.046 Uiso 1 1 calc R . .
O13A O 0.2572(3) 0.1727(4) 1.0315(3) 0.087(3) Uani 0.559(10) 1 d P A 1
O15A O 0.2442(10) -0.1205(6) 0.9561(6) 0.068(6) Uani 0.41(3) 1 d P A 1
O17A O -0.0299(10) -0.1286(5) 0.9576(4) 0.109(7) Uani 0.51(3) 1 d P B 1
O19A O 0.0499(3) -0.3921(3) 1.0536(3) 0.087(3) Uani 0.621(9) 1 d PD B 1
O13B O 0.3018(4) 0.1527(4) 1.0530(4) 0.064(3) Uani 0.441(10) 1 d PD A 2
O15B O 0.2125(11) -0.1237(6) 0.9535(6) 0.088(5) Uani 0.59(3) 1 d P A 2
O17B O 0.0019(8) -0.1142(11) 0.9596(6) 0.155(7) Uani 0.49(3) 1 d PD B 2
O19B O 0.0068(4) -0.4242(5) 1.0302(4) 0.065(3) Uani 0.379(9) 1 d PU B 2

loop_
_atom_site_aniso_label
_atom_site_aniso_U_11
_atom_site_aniso_U_22
_atom_site_aniso_U_33
_atom_site_aniso_U_23
_atom_site_aniso_U_13
_atom_site_aniso_U_12
K1 0.0501(7) 0.2026(15) 0.0797(8) 0.0926(9) 0.0447(6) 0.0575(8)
K2 0.0304(5) 0.0999(8) 0.0432(5) -0.0314(5) 0.0184(4) -0.0114(4)
Cl1 0.0526(7) 0.0788(8) 0.0818(8) 0.0350(6) 0.0171(6) -0.0033(6)
Cl2 0.0859(9) 0.0777(8) 0.0735(8) 0.0162(6) 0.0587(7) 0.0215(7)
Cl3 0.0661(8) 0.0904(9) 0.0499(6) 0.0184(5) 0.0381(6) 0.0264(6)
Cl4 0.0390(6) 0.0853(8) 0.0527(6) 0.0278(5) 0.0013(5) -0.0138(5)
Cl5 0.0517(6) 0.0768(7) 0.0503(6) -0.0076(5) 0.0319(5) -0.0146(5)
Cl6 0.0383(5) 0.0616(6) 0.0434(5) -0.0083(4) 0.0151(4) 0.0025(4)
Cl7 0.0654(8) 0.0712(7) 0.0573(7) -0.0188(5) 0.0138(6) 0.0145(6)
Cl8 0.0939(10) 0.0939(9) 0.0798(9) -0.0308(7) 0.0680(8) -0.0357(8)
O1 0.0437(16) 0.0528(15) 0.0475(15) -0.0079(12) 0.0226(13) -0.0045(12)
O2 0.0408(18) 0.104(3) 0.068(2) -0.0062(18) 0.0305(16) -0.0020(17)
O3 0.0335(14) 0.0582(16) 0.0587(17) -0.0078(13) 0.0227(13) -0.0081(12)
O4 0.0432(16) 0.0360(13) 0.0582(16) 0.0056(11) 0.0278(13) 0.0022(11)
O5 0.0439(17) 0.0610(17) 0.075(2) 0.0031(15) 0.0388(16) 0.0037(13)
O6 0.0371(16) 0.077(2) 0.071(2) 0.0027(16) 0.0301(15) 0.0031(14)
O7 0.075(3) 0.083(2) 0.129(3) 0.036(2) 0.078(3) 0.030(2)
O8 0.058(2) 0.0539(16) 0.096(2) 0.0167(16) 0.0525(18) 0.0145(15)
O9 0.070(3) 0.122(3) 0.136(4) 0.027(3) 0.074(3) 0.020(2)
O10 0.066(2) 0.068(2) 0.130(3) 0.015(2) 0.068(2) 0.0142(18)
O11 0.059(2) 0.0400(14) 0.096(2) 0.0066(15) 0.0493(18) 0.0061(14)
O12 0.069(2) 0.080(2) 0.113(3) 0.035(2) 0.065(2) 0.0188(19)
O14 0.098(3) 0.116(3) 0.052(2) 0.023(2) 0.0207(19) 0.034(3)
O16 0.0664(19) 0.0437(14) 0.0260(12) 0.0029(10) 0.0121(12) -0.0014(13)
O18 0.070(2) 0.088(2) 0.0522(18) -0.0242(17) 0.0198(17) -0.0111(19)
O20 0.094(2) 0.106(2) 0.0853(18) -0.0200(15) 0.0460(15) -0.0251(16)
C1 0.064(3) 0.046(2) 0.079(3) 0.001(2) 0.051(3) -0.007(2)
C2 0.061(3) 0.044(2) 0.067(3) 0.0094(19) 0.038(2) -0.0025(19)
C3 0.048(2) 0.046(2) 0.058(2) 0.0066(18) 0.023(2) 0.0098(18)
C4 0.032(2) 0.047(2) 0.065(3) -0.0063(18) 0.0162(18) -0.0024(16)
C5 0.035(2) 0.077(3) 0.078(3) -0.006(2) 0.032(2) -0.011(2)
C6 0.064(3) 0.083(3) 0.093(4) 0.015(3) 0.052(3) 0.005(3)
C7 0.059(3) 0.086(3) 0.050(2) 0.000(2) 0.034(2) -0.009(2)
C8 0.066(3) 0.068(3) 0.073(3) -0.006(2) 0.044(3) -0.012(2)
C9 0.052(3) 0.074(3) 0.063(3) -0.007(2) 0.025(2) 0.010(2)
C10 0.041(2) 0.072(3) 0.066(3) -0.004(2) 0.021(2) 0.008(2)
C11 0.042(3) 0.074(3) 0.102(4) 0.017(3) 0.041(3) 0.008(2)
C12 0.057(3) 0.076(3) 0.096(4) 0.020(3) 0.057(3) 0.014(2)
C13 0.085(4) 0.100(4) 0.050(3) -0.012(3) 0.034(3) -0.007(3)
C14 0.049(2) 0.050(2) 0.061(2) -0.0061(18) 0.035(2) -0.0048(18)
C15 0.043(2) 0.0420(19) 0.0335(17) 0.0035(15) 0.0186(16) 0.0019(16)
C16 0.0287(18) 0.053(2) 0.0333(16) 0.0088(15) 0.0134(14) -0.0004(15)
C17 0.054(3) 0.062(3) 0.102(4) 0.004(3) 0.044(3) -0.002(2)
C18 0.080(4) 0.060(3) 0.170(6) -0.004(3) 0.087(4) -0.006(3)
C19 0.088(4) 0.069(3) 0.151(6) 0.010(3) 0.084(4) 0.018(3)
C20 0.087(4) 0.077(3) 0.120(5) 0.003(3) 0.080(4) 0.012(3)
C21 0.065(4) 0.100(4) 0.168(7) -0.023(4) 0.081(5) -0.005(3)
C22 0.054(3) 0.091(4) 0.152(6) 0.000(4) 0.068(4) 0.005(3)
C23 0.051(3) 0.058(3) 0.116(4) -0.003(3) 0.045(3) -0.012(2)
C24 0.085(4) 0.051(3) 0.154(6) -0.013(3) 0.082(4) -0.016(3)
C25 0.087(4) 0.053(3) 0.119(5) 0.001(3) 0.069(4) 0.007(3)
C26 0.088(4) 0.050(2) 0.122(5) 0.022(3) 0.081(4) 0.017(2)
C27 0.065(3) 0.071(3) 0.138(5) 0.025(3) 0.077(4) 0.018(3)
C28 0.062(3) 0.074(3) 0.131(5) 0.014(3) 0.068(4) 0.013(3)
C29 0.083(4) 0.110(5) 0.045(3) 0.015(3) 0.036(3) 0.011(3)
C30 0.049(2) 0.0417(19) 0.053(2) 0.0013(17) 0.0291(18) -0.0004(17)
C31 0.050(3) 0.068(3) 0.036(2) -0.007(2) 0.0123(18) -0.003(2)
C32 0.0358(19) 0.0389(18) 0.0384(18) -0.0032(14) 0.0167(15) -0.0020(15)
O13A 0.070(5) 0.090(5) 0.051(3) -0.021(3) -0.014(3) 0.031(4)
O15A 0.078(11) 0.054(5) 0.045(5) -0.021(4) 0.006(5) -0.004(5)
O17A 0.171(15) 0.087(6) 0.040(4) -0.011(4) 0.026(6) -0.069(7)
O19A 0.118(6) 0.099(4) 0.045(3) -0.011(3) 0.039(3) -0.049(4)
O13B 0.091(8) 0.056(4) 0.059(5) 0.003(3) 0.047(5) 0.007(4)
O15B 0.149(14) 0.068(4) 0.075(5) 0.026(3) 0.075(7) 0.054(6)
O17B 0.090(11) 0.201(14) 0.083(7) 0.069(9) -0.033(6) -0.033(9)
O19B 0.066(4) 0.065(4) 0.062(3) 0.0033(18) 0.028(2) -0.0022(19)

loop_
_atom_type_symbol
_atom_type_description
_atom_type_scat_dispersion_real
_atom_type_scat_dispersion_imag
_atom_type_scat_source
C C 0.0033 0.0016 'International Tables Vol C Tables 4.2.6.8 and 6.1.1.4'
H H 0.0000 0.0000 'International Tables Vol C Tables 4.2.6.8 and 6.1.1.4'
O O 0.0106 0.0060 'International Tables Vol C Tables 4.2.6.8 and 6.1.1.4'
Cl Cl 0.1484 0.1585 'International Tables Vol C Tables 4.2.6.8 and 6.1.1.4'
K K 0.2009 0.2494 'International Tables Vol C Tables 4.2.6.8 and 6.1.1.4'

loop_
_geom_angle_atom_site_label_1
_geom_angle_atom_site_label_2
_geom_angle_atom_site_label_3
_geom_angle
O17A K1 O19A 166.6(5)
O17A K1 O17B 19.4(4)
O19A K1 O17B 149.3(4)
O17A K1 O10 81.3(6)
O19A K1 O10 111.11(17)
O17B K1 O10 99.6(4)
O17A K1 O12 98.6(5)
O19A K1 O12 79.77(15)
O17B K1 O12 83.7(4)
O10 K1 O12 120.50(14)
O17A K1 O7 91.4(6)
O19A K1 O7 76.05(16)
O17B K1 O7 73.3(4)
O10 K1 O7 172.68(11)
O12 K1 O7 61.27(13)
O17A K1 O11 80.3(2)
O19A K1 O11 109.81(14)
O17B K1 O11 83.6(3)
O10 K1 O11 60.77(11)
O12 K1 O11 60.67(11)
O7 K1 O11 119.06(11)
O17A K1 O9 73.9(5)
O19A K1 O9 107.15(16)
O17B K1 O9 88.7(4)
O10 K1 O9 60.61(13)
O12 K1 O9 172.37(12)
O7 K1 O9 116.59(15)
O11 K1 O9 118.38(13)
O17A K1 O19B 167.1(6)
O19A K1 O19B 25.1(2)
O17B K1 O19B 173.2(5)
O10 K1 O19B 86.1(2)
O12 K1 O19B 90.3(2)
O7 K1 O19B 101.1(2)
O11 K1 O19B 96.1(2)
O9 K1 O19B 97.4(2)
O17A K1 O8 91.6(2)
O19A K1 O8 78.13(13)
O17B K1 O8 88.6(3)
O10 K1 O8 118.63(11)
O12 K1 O8 120.85(12)
O7 K1 O8 60.36(11)
O11 K1 O8 171.90(9)
O9 K1 O8 58.91(12)
O19B K1 O8 91.91(19)
O15A K2 O15B 19.1(3)
O15A K2 O13A 174.4(6)
O15B K2 O13A 166.0(5)
O15A K2 O3 95.9(5)
O15B K2 O3 78.5(5)
O13A K2 O3 89.67(17)
O15A K2 O13B 149.9(6)
O15B K2 O13B 165.4(5)
O13A K2 O13B 24.53(19)
O3 K2 O13B 114.20(19)
O15A K2 O6 73.5(5)
O15B K2 O6 90.8(5)
O13A K2 O6 100.96(17)
O3 K2 O6 169.28(9)
O13B K2 O6 76.4(2)
O15A K2 O5 84.2(6)
O15B K2 O5 99.8(3)
O13A K2 O5 92.6(2)
O3 K2 O5 121.15(10)
O13B K2 O5 80.05(16)
O6 K2 O5 60.33(10)
O15A K2 O4 80.7(2)
O15B K2 O4 79.3(2)
O13A K2 O4 101.69(14)
O3 K2 O4 61.44(8)
O13B K2 O4 112.57(17)
O6 K2 O4 116.93(9)
O5 K2 O4 60.57(9)
O15A K2 O2 86.6(6)
O15B K2 O2 71.1(3)
O13A K2 O2 96.6(2)
O3 K2 O2 60.08(10)
O13B K2 O2 108.13(16)
O6 K2 O2 116.56(11)
O5 K2 O2 170.75(10)
O4 K2 O2 118.08(10)
O15A K2 O1 87.1(3)
O15B K2 O1 88.7(2)
O13A K2 O1 90.64(14)
O3 K2 O1 118.89(9)
O13B K2 O1 78.99(17)
O6 K2 O1 60.14(9)
O5 K2 O1 119.87(10)
O4 K2 O1 167.66(8)
O2 K2 O1 59.22(10)
C9 O1 C8 110.4(4)
C9 O1 K2 111.4(2)
C8 O1 K2 112.6(3)
C6 O2 C7 113.5(4)
C6 O2 K2 113.4(3)
C7 O2 K2 115.3(3)
C5 O3 C4 110.9(3)
C5 O3 K2 117.0(2)
C4 O3 K2 114.8(2)
C3 O4 C2 111.5(3)
C3 O4 K2 111.5(2)
C2 O4 K2 112.2(2)
C12 O5 C1 110.6(4)
C12 O5 K2 115.8(3)
C1 O5 K2 115.1(2)
C10 O6 C11 112.9(4)
C10 O6 K2 115.5(2)
C11 O6 K2 112.9(3)
C17 O7 C28 114.3(4)
C17 O7 K1 113.8(3)
C28 O7 K1 112.5(3)
C18 O8 C19 110.5(4)
C18 O8 K1 112.7(3)
C19 O8 K1 114.3(3)
C21 O9 C20 111.7(5)
C21 O9 K1 113.9(4)
C20 O9 K1 115.5(3)
C23 O10 C22 112.9(4)
C23 O10 K1 115.3(3)
C22 O10 K1 116.3(4)
C24 O11 C25 111.1(4)
C24 O11 K1 110.9(3)
C25 O11 K1 112.2(3)
C26 O12 C27 111.8(4)
C26 O12 K1 115.3(3)
C27 O12 K1 114.4(3)
C13 O14 H1C 120.7
C15 O16 H2C 116.0
C31 O18 H3C 105.5
C29 O20 O19B 42.3(4)
C29 O20 H4C 131.3
O19B O20 H4C 92.2
O5 C1 C2 109.1(4)
O5 C1 H1A 109.9
C2 C1 H1A 109.9
O5 C1 H1B 109.9
C2 C1 H1B 109.9
H1A C1 H1B 108.3
O4 C2 C1 108.3(3)
O4 C2 H2A 110.0
C1 C2 H2A 110.0
O4 C2 H2B 110.0
C1 C2 H2B 110.0
H2A C2 H2B 108.4
O4 C3 C4 109.1(3)
O4 C3 H3A 109.9
C4 C3 H3A 109.9
O4 C3 H3B 109.9
C4 C3 H3B 109.9
H3A C3 H3B 108.3
O3 C4 C3 109.8(3)
O3 C4 H4A 109.7
C3 C4 H4A 109.7
O3 C4 H4B 109.7
C3 C4 H4B 109.7
H4A C4 H4B 108.2
O3 C5 C6 110.0(4)
O3 C5 H5A 109.7
C6 C5 H5A 109.7
O3 C5 H5B 109.7
C6 C5 H5B 109.7
H5A C5 H5B 108.2
O2 C6 C5 110.8(4)
O2 C6 H6A 109.5
C5 C6 H6A 109.5
O2 C6 H6B 109.5
C5 C6 H6B 109.5
H6A C6 H6B 108.1
O2 C7 C8 106.5(4)
O2 C7 H7A 110.4
C8 C7 H7A 110.4
O2 C7 H7B 110.4
C8 C7 H7B 110.4
H7A C7 H7B 108.6
O1 C8 C7 108.2(4)
O1 C8 H8A 110.1
C7 C8 H8A 110.1
O1 C8 H8B 110.1
C7 C8 H8B 110.1
H8A C8 H8B 108.4
O1 C9 C10 109.6(4)
O1 C9 H9A 109.8
C10 C9 H9A 109.8
O1 C9 H9B 109.8
C10 C9 H9B 109.8
H9A C9 H9B 108.2
O6 C10 C9 108.1(4)
O6 C10 H10A 110.1
C9 C10 H10A 110.1
O6 C10 H10B 110.1
C9 C10 H10B 110.1
H10A C10 H10B 108.4
O6 C11 C12 109.3(4)
O6 C11 H11A 109.8
C12 C11 H11A 109.8
O6 C11 H11B 109.8
C12 C11 H11B 109.8
H11A C11 H11B 108.3
O5 C12 C11 108.0(4)
O5 C12 H12A 110.1
C11 C12 H12A 110.1
O5 C12 H12B 110.1
C11 C12 H12B 110.1
H12A C12 H12B 108.4
O14 C13 O13A 107.4(6)
O14 C13 O13B 130.5(6)
O13A C13 O13B 56.0(5)
O14 C13 C14 119.5(4)
O13A C13 C14 128.3(6)
O13B C13 C14 101.9(5)
C13 C14 Cl2 112.2(3)
C13 C14 Cl1 107.7(3)
Cl2 C14 Cl1 110.2(2)
C13 C14 H14 108.9
Cl2 C14 H14 108.9
Cl1 C14 H14 108.9
O15B C15 O16 124.7(5)
O15B C15 O15A 41.6(6)
O16 C15 O15A 123.3(6)
O15B C15 C16 114.2(6)
O16 C15 C16 117.2(3)
O15A C15 C16 114.2(7)
C15 C16 Cl3 110.9(3)
C15 C16 Cl4 109.7(2)
Cl3 C16 Cl4 111.5(2)
C15 C16 H16 108.2
Cl3 C16 H16 108.2
Cl4 C16 H16 108.2
O7 C17 C18 109.5(5)
O7 C17 H17A 109.8
C18 C17 H17A 109.8
O7 C17 H17B 109.8
C18 C17 H17B 109.8
H17A C17 H17B 108.2
O8 C18 C17 109.3(4)
O8 C18 H18A 109.8
C17 C18 H18A 109.8
O8 C18 H18B 109.8
C17 C18 H18B 109.8
H18A C18 H18B 108.3
O8 C19 C20 107.3(5)
O8 C19 H19A 110.3
C20 C19 H19A 110.3
O8 C19 H19B 110.3
C20 C19 H19B 110.3
H19A C19 H19B 108.5
O9 C20 C19 107.5(5)
O9 C20 H20A 110.2
C19 C20 H20A 110.2
O9 C20 H20B 110.2
C19 C20 H20B 110.2
H20A C20 H20B 108.5
O9 C21 C22 111.6(5)
O9 C21 H21A 109.3
C22 C21 H21A 109.3
O9 C21 H21B 109.3
C22 C21 H21B 109.3
H21A C21 H21B 108.0
O10 C22 C21 111.1(5)
O10 C22 H22A 109.4
C21 C22 H22A 109.4
O10 C22 H22B 109.4
C21 C22 H22B 109.4
H22A C22 H22B 108.0
O10 C23 C24 110.1(5)
O10 C23 H23A 109.6
C24 C23 H23A 109.6
O10 C23 H23B 109.6
C24 C23 H23B 109.6
H23A C23 H23B 108.1
O11 C24 C23 108.3(4)
O11 C24 H24A 110.0
C23 C24 H24A 110.0
O11 C24 H24B 110.0
C23 C24 H24B 110.0
H24A C24 H24B 108.4
O11 C25 C26 107.5(4)
O11 C25 H25A 110.2
C26 C25 H25A 110.2
O11 C25 H25B 110.2
C26 C25 H25B 110.2
H25A C25 H25B 108.5
O12 C26 C25 109.4(4)
O12 C26 H26A 109.8
C25 C26 H26A 109.8
O12 C26 H26B 109.8
C25 C26 H26B 109.8
H26A C26 H26B 108.2
O12 C27 C28 109.6(4)
O12 C27 H27A 109.8
C28 C27 H27A 109.8
O12 C27 H27B 109.8
C28 C27 H27B 109.8
H27A C27 H27B 108.2
O7 C28 C27 110.8(4)
O7 C28 H28A 109.5
C27 C28 H28A 109.5
O7 C28 H28B 109.5
C27 C28 H28B 109.5
H28A C28 H28B 108.1
O19B C29 O20 92.3(6)
O19B C29 O19A 59.9(5)
O20 C29 O19A 130.1(5)
O19B C29 C30 142.7(7)
O20 C29 C30 115.8(4)
O19A C29 C30 109.7(5)
C29 C30 Cl8 112.6(3)
C29 C30 Cl7 109.8(3)
Cl8 C30 Cl7 112.0(2)
C29 C30 H30 107.4
Cl8 C30 H30 107.4
Cl7 C30 H30 107.4
O17B C31 O18 116.4(10)
O17B C31 O17A 43.8(7)
O18 C31 O17A 125.6(6)
O17B C31 C32 121.7(8)
O18 C31 C32 117.2(4)
O17A C31 C32 112.4(6)
C31 C32 Cl5 110.0(3)
C31 C32 Cl6 111.7(3)
Cl5 C32 Cl6 111.0(2)
C31 C32 H32 108.0
Cl5 C32 H32 108.0
Cl6 C32 H32 108.0
C13 O13A K2 130.3(5)
C15 O15A K2 147.7(15)
C31 O17A K1 147.7(14)
C29 O19A K1 129.4(6)
C13 O13B K2 126.2(6)
C15 O15B K2 139.5(14)
C31 O17B K1 132.4(16)
C29 O19B O20 45.3(4)
C29 O19B K1 118.5(7)
O20 O19B K1 163.6(5)

loop_
_geom_bond_atom_site_label_1
_geom_bond_atom_site_label_2
_geom_bond_distance
K1 O17A 2.523(12)
K1 O19A 2.654(7)
K1 O17B 2.76(2)
K1 O10 2.792(4)
K1 O12 2.803(4)
K1 O7 2.811(4)
K1 O11 2.843(4)
K1 O9 2.845(4)
K1 O19B 2.878(9)
K1 O8 2.882(4)
K2 O15A 2.585(13)
K2 O15B 2.688(16)
K2 O13A 2.776(7)
K2 O3 2.784(3)
K2 O13B 2.785(8)
K2 O6 2.803(3)
K2 O5 2.825(3)
K2 O4 2.829(3)
K2 O2 2.851(3)
K2 O1 2.894(3)
Cl1 C14 1.778(4)
Cl2 C14 1.757(4)
Cl3 C16 1.753(4)
Cl4 C16 1.768(4)
Cl5 C32 1.765(4)
Cl6 C32 1.774(4)
Cl7 C30 1.764(4)
Cl8 C30 1.743(4)
O1 C9 1.415(5)
O1 C8 1.435(5)
O2 C6 1.397(6)
O2 C7 1.412(5)
O3 C5 1.429(5)
O3 C4 1.433(5)
O4 C3 1.431(5)
O4 C2 1.434(5)
O5 C12 1.423(5)
O5 C1 1.429(6)
O6 C10 1.414(5)
O6 C11 1.439(5)
O7 C17 1.414(6)
O7 C28 1.433(6)
O8 C18 1.411(6)
O8 C19 1.437(6)
O9 C21 1.384(7)
O9 C20 1.424(7)
O10 C23 1.414(6)
O10 C22 1.426(6)
O11 C24 1.429(6)
O11 C25 1.442(5)
O12 C26 1.411(6)
O12 C27 1.442(6)
O14 C13 1.205(6)
O14 H1C 1.1000
O16 C15 1.248(4)
O16 H2C 1.0999
O18 C31 1.229(6)
O18 H3C 1.1006
O20 C29 1.244(7)
O20 O19B 1.747(9)
O20 H4C 1.0997
C1 C2 1.506(6)
C1 H1A 0.9900
C1 H1B 0.9900
C2 H2A 0.9900
C2 H2B 0.9900
C3 C4 1.501(6)
C3 H3A 0.9900
C3 H3B 0.9900
C4 H4A 0.9900
C4 H4B 0.9900
C5 C6 1.487(7)
C5 H5A 0.9900
C5 H5B 0.9900
C6 H6A 0.9900
C6 H6B 0.9900
C7 C8 1.520(7)
C7 H7A 0.9900
C7 H7B 0.9900
C8 H8A 0.9900
C8 H8B 0.9900
C9 C10 1.509(7)
C9 H9A 0.9900
C9 H9B 0.9900
C10 H10A 0.9900
C10 H10B 0.9900
C11 C12 1.495(7)
C11 H11A 0.9900
C11 H11B 0.9900
C12 H12A 0.9900
C12 H12B 0.9900
C13 O13A 1.230(7)
C13 O13B 1.286(7)
C13 C14 1.507(6)
C14 H14 1.0000
C15 O15B 1.225(8)
C15 O15A 1.254(10)
C15 C16 1.551(4)
C16 H16 1.0000
C17 C18 1.505(7)
C17 H17A 0.9900
C17 H17B 0.9900
C18 H18A 0.9900
C18 H18B 0.9900
C19 C20 1.508(8)
C19 H19A 0.9900
C19 H19B 0.9900
C20 H20A 0.9900
C20 H20B 0.9900
C21 C22 1.504(9)
C21 H21A 0.9900
C21 H21B 0.9900
C22 H22A 0.9900
C22 H22B 0.9900
C23 C24 1.494(7)
C23 H23A 0.9900
C23 H23B 0.9900
C24 H24A 0.9900
C24 H24B 0.9900
C25 C26 1.519(7)
C25 H25A 0.9900
C25 H25B 0.9900
C26 H26A 0.9900
C26 H26B 0.9900
C27 C28 1.472(8)
C27 H27A 0.9900
C27 H27B 0.9900
C28 H28A 0.9900
C28 H28B 0.9900
C29 O19B 1.178(10)
C29 O19A 1.267(6)
C29 C30 1.508(6)
C30 H30 1.0000
C31 O17B 1.186(8)
C31 O17A 1.274(9)
C31 C32 1.524(5)
C32 H32 1.0000
